data_2243701
loop_
_publ_author_name
'Archana, Sreeramapura D.'
'Kavitha, Channappa N.'
'Yathirajan, Hemmige S.'
'Foro, Sabine'
'Glidewell, Christopher'

_publ_section_title
;
 Two 3-amino-1<i>H</i>-pyrazol-2-ium salts containing organic anions, and
 an orthorhombic polymorph of 3-amino-1<i>H</i>-pyrazol-2-ium nitrate
;
_journal_coeditor_code DX2033
_journal_issue 1
_journal_name_full 'Acta Crystallographica Section E'
_journal_page_first 34
_journal_page_last 41
_journal_paper_doi 10.1107/S2056989020015959
_journal_volume 77
_journal_year 2021
_chemical_formula_iupac '2C3 H6 N3 +, C4 H2 O4 2-, C4 H4 O4'
_chemical_formula_moiety '2(C3 H6 N3 +), C4 H2 O4 2-, C4 H4 O4'
_chemical_formula_sum 'C14 H18 N6 O8'
_chemical_formula_weight 398.34
_chemical_name_systematic
;
Bis(3-amino-1<i>H</i>-pyrazol-2-ium) fumarate--fumaric acid (1/1)
2C~3~H~6~N~3~^+^\\cdotC~4~H~2~O~4~^2-^\\cdotC~4~H~4~O~4~, (II). The
reaction of 3-amino-1<i>H</i>-pyrazole with a dilute solution of nitric acid
in methanol yields an second, orthorhombic polymorph of
3-amino-1<i>H</i>-pyrazol-2-ium nitrate, C~3~H~6~N~3~^+^\\cdotNO~3~^-^
;
_space_group_crystal_system monoclinic
_space_group_IT_number 14
_space_group_name_Hall '-P 2ybc'
_space_group_name_H-M_alt 'P 1 21/c 1'
_atom_sites_solution_hydrogens mixed
_atom_sites_solution_primary difmap
_audit_creation_method SHELXL-2014
_cell_angle_alpha 90
_cell_angle_beta 98.827(6)
_cell_angle_gamma 90
_cell_formula_units_Z 2
_cell_length_a 8.5410(4)
_cell_length_b 14.0507(7)
_cell_length_c 7.5137(4)
_cell_measurement_reflns_used 1910
_cell_measurement_temperature 296(2)
_cell_measurement_theta_max 27.850
_cell_measurement_theta_min 3.103
_cell_volume 891.02(8)
_computing_cell_refinement
;
CrysAlis RED (Oxford Diffraction, 2009)
;
_computing_data_collection
;
CrysAlis CCD (Oxford Diffraction, 2009)
;
_computing_data_reduction
;
CrysAlis RED (Oxford Diffraction, 2009)
;
_computing_molecular_graphics
;
PLATON (Spek, 2020)
;
_computing_publication_material
;
SHELXL-2014 (Sheldrick, 2015b) and PLATON (Spek, 2020)
;
_computing_structure_refinement
;
SHELXL-2014 (Sheldrick, 2015b)
;
_computing_structure_solution
;
SHELXT (Sheldrick, 2015a)
;
_diffrn_ambient_temperature 296(2)
_diffrn_measured_fraction_theta_full 0.998
_diffrn_measured_fraction_theta_max 0.931
_diffrn_measurement_device_type
;
Oxford Diffraction Xcalibur with Sapphire CCD
;
_diffrn_measurement_method '\w scans'
_diffrn_radiation_monochromator graphite
_diffrn_radiation_type MoK\a
_diffrn_radiation_wavelength 0.71073
_diffrn_reflns_av_R_equivalents 0.0159
_diffrn_reflns_av_unetI/netI 0.0187
_diffrn_reflns_limit_h_max 8
_diffrn_reflns_limit_h_min -10
_diffrn_reflns_limit_k_max 7
_diffrn_reflns_limit_k_min -18
_diffrn_reflns_limit_l_max 9
_diffrn_reflns_limit_l_min -9
_diffrn_reflns_number 3658
_diffrn_reflns_theta_full 25.242
_diffrn_reflns_theta_max 27.538
_diffrn_reflns_theta_min 3.103
_diffrn_source 'Enhance (Mo) X-ray Source'
_diffrn_standards_decay_% 0
_diffrn_standards_interval_count 0
_diffrn_standards_interval_time 0
_diffrn_standards_number 0
_exptl_absorpt_coefficient_mu 0.123
_exptl_absorpt_correction_T_max 0.964
_exptl_absorpt_correction_T_min 0.897
_exptl_absorpt_correction_type multi-scan
_exptl_absorpt_process_details
;
(CrysAlis RED; Oxford Diffraction, 2009)
;
_exptl_crystal_colour yellow
_exptl_crystal_density_diffrn 1.485
_exptl_crystal_description block
_exptl_crystal_F_000 416
_exptl_crystal_size_max 0.440
_exptl_crystal_size_mid 0.380
_exptl_crystal_size_min 0.300
_refine_diff_density_max 0.157
_refine_diff_density_min -0.173
_refine_ls_extinction_coef 0.011(3)
_refine_ls_extinction_expression Fc^*^=kFc[1+0.001xFc^2^\l^3^/sin(2\q)]^-1/4^
_refine_ls_extinction_method SHELXL
_refine_ls_goodness_of_fit_ref 1.065
_refine_ls_hydrogen_treatment mixed
_refine_ls_matrix_type full
_refine_ls_number_parameters 143
_refine_ls_number_reflns 1909
_refine_ls_number_restraints 0
_refine_ls_restrained_S_all 1.065
_refine_ls_R_factor_all 0.0509
_refine_ls_R_factor_gt 0.0366
_refine_ls_shift/su_max 0.000
_refine_ls_shift/su_mean 0.000
_refine_ls_structure_factor_coef Fsqd
_refine_ls_weighting_details 'w=1/[\s^2^(Fo^2^)+(0.0632P)^2^+0.0649P] where P=(Fo^2^+2Fc^2^)/3'
_refine_ls_weighting_scheme calc
_refine_ls_wR_factor_gt 0.1036
_refine_ls_wR_factor_ref 0.1104
_reflns_number_gt 1413
_reflns_number_total 1909
_reflns_threshold_expression 'I > 2\s(I)'
_cod_data_source_file dx2033sup1.cif
_cod_data_source_block II
_cod_original_sg_symbol_H-M 'P 21/c'
_cod_database_code 2243701
_shelx_space_group_comment
;
The symmetry employed for this shelxl refinement is uniquely defined
by the following loop, which should always be used as a source of
symmetry information in preference to the above space-group names.
They are only intended as comments.
;
_shelx_estimated_absorpt_t_min 0.948
_shelx_estimated_absorpt_t_max 0.964
_shelxl_version_number 2.014

loop_
_space_group_symop_operation_xyz
'x, y, z'
'-x, y+1/2, -z+1/2'
'-x, -y, -z'
'x, -y-1/2, z-1/2'

loop_
_atom_site_type_symbol
_atom_site_label
_atom_site_fract_x
_atom_site_fract_y
_atom_site_fract_z
_atom_site_U_iso_or_equiv
_atom_site_adp_type
_atom_site_calc_flag
_atom_site_occupancy
_atom_site_disorder_assembly
_atom_site_disorder_group
N N11 0.99750(15) 0.35914(9) 0.31532(18) 0.0470(3) Uani d 1 . .
H H11 0.929(2) 0.4025(13) 0.350(2) 0.056 Uiso d 1 . .
N N12 0.96429(14) 0.26559(9) 0.32111(17) 0.0424(3) Uani d 1 . .
H H12 0.874(2) 0.2459(12) 0.355(2) 0.051 Uiso d 1 . .
N N131 1.08253(19) 0.11913(10) 0.2752(2) 0.0621(4) Uani d 1 . .
H H131 1.000(3) 0.0955(15) 0.298(3) 0.074 Uiso d 1 . .
H H132 1.147(2) 0.0843(14) 0.215(3) 0.074 Uiso d 1 . .
C C13 1.08323(16) 0.21506(10) 0.27297(19) 0.0409(3) Uani d 1 . .
C C14 1.19608(17) 0.27973(11) 0.2328(2) 0.0488(4) Uani d 1 . .
H H14 1.2919 0.2659 0.1943 0.059 Uiso calc 1 . .
C C15 1.13683(18) 0.36775(11) 0.2619(2) 0.0515(4) Uani d 1 . .
H H15 1.1872 0.4251 0.2462 0.062 Uiso calc 1 . .
C C21 0.66915(15) 0.41618(9) 0.45088(19) 0.0388(3) Uani d 1 . .
O O21 0.68480(13) 0.32808(7) 0.44357(18) 0.0628(4) Uani d 1 . .
O O22 0.77359(11) 0.47336(7) 0.41820(16) 0.0524(3) Uani d 1 . .
C C22 0.51841(15) 0.45462(9) 0.50057(18) 0.0384(3) Uani d 1 . .
H H22 0.4460 0.4114 0.5345 0.046 Uiso calc 1 . .
C C31 0.63476(16) 0.10443(10) 0.4570(2) 0.0432(4) Uani d 1 . .
O O31 0.53859(13) 0.17395(8) 0.48097(19) 0.0656(4) Uani d 1 . .
H H31 0.580(3) 0.2323(17) 0.471(3) 0.098 Uiso d 1 . .
O O32 0.76437(13) 0.11540(7) 0.41269(17) 0.0590(3) Uani d 1 . .
C C32 0.57247(16) 0.00849(10) 0.4868(2) 0.0429(4) Uani d 1 . .
H H32 0.6409 -0.0430 0.4868 0.051 Uiso calc 1 . .

loop_
_atom_site_aniso_label
_atom_site_aniso_U_11
_atom_site_aniso_U_22
_atom_site_aniso_U_33
_atom_site_aniso_U_12
_atom_site_aniso_U_13
_atom_site_aniso_U_23
N11 0.0421(7) 0.0359(7) 0.0670(8) 0.0031(5) 0.0209(6) -0.0044(6)
N12 0.0325(6) 0.0388(7) 0.0599(8) 0.0000(5) 0.0200(5) -0.0029(5)
N131 0.0584(9) 0.0416(8) 0.0929(12) 0.0036(6) 0.0326(8) -0.0120(7)
C13 0.0358(7) 0.0425(8) 0.0462(8) 0.0050(6) 0.0116(6) -0.0062(6)
C14 0.0350(7) 0.0561(10) 0.0596(9) 0.0010(6) 0.0208(7) -0.0072(7)
C15 0.0449(8) 0.0460(9) 0.0683(10) -0.0069(6) 0.0233(7) -0.0027(7)
C21 0.0351(7) 0.0283(7) 0.0561(8) 0.0010(5) 0.0175(6) 0.0006(6)
O21 0.0511(6) 0.0257(5) 0.1215(10) 0.0008(4) 0.0448(7) -0.0020(5)
O22 0.0398(5) 0.0306(5) 0.0944(8) -0.0007(4) 0.0350(5) 0.0023(5)
C22 0.0330(6) 0.0310(6) 0.0551(8) -0.0008(5) 0.0190(6) 0.0013(6)
C31 0.0381(7) 0.0369(8) 0.0576(9) -0.0018(6) 0.0174(6) 0.0022(6)
O31 0.0489(7) 0.0344(6) 0.1225(11) -0.0015(5) 0.0418(7) 0.0041(6)
O32 0.0444(6) 0.0429(6) 0.0973(9) -0.0043(5) 0.0352(6) 0.0035(6)
C32 0.0391(7) 0.0344(7) 0.0584(9) 0.0009(6) 0.0179(6) 0.0036(6)

loop_
_atom_type_symbol
_atom_type_description
_atom_type_scat_dispersion_real
_atom_type_scat_dispersion_imag
_atom_type_scat_source
C C 0.0033 0.0016 'International Tables Vol C Tables 4.2.6.8 and 6.1.1.4'
H H 0.0000 0.0000 'International Tables Vol C Tables 4.2.6.8 and 6.1.1.4'
N N 0.0061 0.0033 'International Tables Vol C Tables 4.2.6.8 and 6.1.1.4'
O O 0.0106 0.0060 'International Tables Vol C Tables 4.2.6.8 and 6.1.1.4'

loop_
_geom_angle_atom_site_label_1
_geom_angle_atom_site_label_2
_geom_angle_atom_site_label_3
_geom_angle_site_symmetry_1
_geom_angle_site_symmetry_3
_geom_angle
_geom_angle_publ_flag
C15 N11 N12 . . 107.69(12) ?
C15 N11 H11 . . 132.6(11) ?
N12 N11 H11 . . 119.7(11) ?
C13 N12 N11 . . 109.74(11) ?
C13 N12 H12 . . 129.7(11) ?
N11 N12 H12 . . 120.5(11) ?
C13 N131 H131 . . 114.4(15) ?
C13 N131 H132 . . 122.1(13) ?
H131 N131 H132 . . 119(2) ?
N12 C13 N131 . . 121.59(13) ?
N12 C13 C14 . . 107.03(13) ?
N131 C13 C14 . . 131.33(13) ?
C15 C14 C13 . . 105.71(12) ?
C15 C14 H14 . . 127.1 ?
C13 C14 H14 . . 127.1 ?
N11 C15 C14 . . 109.82(14) ?
N11 C15 H15 . . 125.1 ?
C14 C15 H15 . . 125.1 ?
O21 C21 O22 . . 122.93(12) ?
O21 C21 C22 . . 118.15(11) ?
O22 C21 C22 . . 118.92(12) ?
C22 C22 C21 3_666 . 124.31(15) ?
C22 C22 H22 3_666 . 117.8 ?
C21 C22 H22 . . 117.8 ?
O32 C31 O31 . . 124.20(14) ?
O32 C31 C32 . . 121.45(13) ?
O31 C31 C32 . . 114.34(12) ?
C31 O31 H31 . . 113.7(15) ?
C32 C32 C31 3_656 . 124.14(17) ?
C32 C32 H32 3_656 . 117.9 ?
C31 C32 H32 . . 117.9 ?

loop_
_geom_bond_atom_site_label_1
_geom_bond_atom_site_label_2
_geom_bond_site_symmetry_2
_geom_bond_distance
_geom_bond_publ_flag
N11 C15 . 1.3187(19) ?
N11 N12 . 1.3467(17) ?
N11 H11 . 0.910(18) ?
N12 C13 . 1.3340(16) ?
N12 H12 . 0.888(17) ?
N131 C13 . 1.3480(19) ?
N131 H131 . 0.82(2) ?
N131 H132 . 0.90(2) ?
C13 C14 . 1.391(2) ?
C14 C15 . 1.366(2) ?
C14 H14 . 0.9300 ?
C15 H15 . 0.9300 ?
C21 O21 . 1.2472(17) ?
C21 O22 . 1.2525(15) ?
C21 C22 . 1.4953(17) ?
C22 C22 3_666 1.313(3) ?
C22 H22 . 0.9300 ?
C31 O32 . 1.2136(17) ?
C31 O31 . 1.3065(18) ?
C31 C32 . 1.4789(19) ?
O31 H31 . 0.90(2) ?
C32 C32 3_656 1.305(3) ?
C32 H32 . 0.9300 ?

loop_
_geom_hbond_atom_site_label_D
_geom_hbond_atom_site_label_H
_geom_hbond_atom_site_label_A
_geom_hbond_site_symmetry_A
_geom_hbond_distance_DH
_geom_hbond_distance_HA
_geom_hbond_distance_DA
_geom_hbond_angle_DHA
_geom_hbond_publ_flag
O31 H31 O21 . 0.90(2) 1.65(2) 2.5370(15) 169(2) no
N11 H11 O21 . 0.910(18) 2.527(17) 3.0070(17) 113.4(13) no
N11 H11 O22 . 0.910(18) 1.796(17) 2.6989(16) 171.4(17) no
N12 H12 O21 . 0.892(17) 2.172(17) 2.8267(17) 129.7(14) no
N12 H12 O32 . 0.892(17) 2.133(17) 2.8641(16) 138.6(15) no
N131 H131 O32 . 0.82(2) 2.33(3) 3.052(2) 148(2) no
N131 H132 O22 2_745 0.908(19) 2.03(2) 2.8922(18) 159.4(17) no

loop_
_geom_torsion_atom_site_label_1
_geom_torsion_atom_site_label_2
_geom_torsion_atom_site_label_3
_geom_torsion_atom_site_label_4
_geom_torsion_site_symmetry_1
_geom_torsion_site_symmetry_2
_geom_torsion_site_symmetry_3
_geom_torsion_site_symmetry_4
_geom_torsion
_geom_torsion_publ_flag
C15 N11 N12 C13 . . . . 0.58(17) ?
N11 N12 C13 N131 . . . . 177.04(15) ?
N11 N12 C13 C14 . . . . -0.71(17) ?
N12 C13 C14 C15 . . . . 0.57(17) ?
N131 C13 C14 C15 . . . . -176.88(17) ?
N12 N11 C15 C14 . . . . -0.20(19) ?
C13 C14 C15 N11 . . . . -0.23(19) ?
O21 C21 C22 C22 . . . 3_666 -174.42(18) ?
O22 C21 C22 C22 . . . 3_666 5.4(3) ?
O32 C31 C32 C32 . . . 3_656 -171.39(19) ?
O31 C31 C32 C32 . . . 3_656 8.1(3) ?

_cod_database_fobs_code 2243701
